data_7151544
loop_
_publ_author_name
'Marietta T\'oth'
'Katalin E. K\"ov\'er'
'Attila B\'enyei'
'L\'aszl\'o Soms\'ak'

_publ_section_title
;
 C-Glycosylmethylene carbenes: synthesis of anhydro-aldose
 tosylhydrazones as precursors; generation and a new synthetic route to
 exo-glycals
;
_journal_issue 22
_journal_name_full 'Org. Biomol. Chem.'
_journal_page_first 4039
_journal_page_last 4046
_journal_paper_doi 10.1039/b307378e
_journal_volume 1
_journal_year 2003
_chemical_formula_moiety 'C19 H24 N2 O9 S1'
_chemical_formula_sum 'C19 H24 N2 O9 S'
_chemical_formula_weight 456.46
_chemical_melting_point 83
_space_group_IT_number 19
_symmetry_cell_setting orthorhombic
_symmetry_space_group_name_Hall 'P 2ac 2ab'
_symmetry_space_group_name_H-M 'P 21 21 21'
_audit_creation_date 2002-11-05T10:01:47-00:00
_audit_creation_method 'WinGX routine CIF_UPDATE'
_cell_angle_alpha 90
_cell_angle_beta 90
_cell_angle_gamma 90
_cell_formula_units_Z 4
_cell_length_a 9.939(7)
_cell_length_b 12.907(5)
_cell_length_c 20.160(3)
_cell_measurement_reflns_used 25
_cell_measurement_temperature 293(2)
_cell_measurement_theta_max 13.89
_cell_measurement_theta_min 9.75
_cell_volume 2586(2)
_computing_cell_refinement 'MACH3/PC (Enraf Nonius, 1996)'
_computing_data_collection 'MACH3/PC (Enraf Nonius, 1996)'
_computing_data_reduction 'PROFIT (Streltsov & Zavodnik, 1989)'
_computing_molecular_graphics 'Ortep-3 for Windows (Farrugia, 1997)'
_computing_publication_material 'WinGX publication routines (Farrugia, 1999)'
_computing_structure_refinement 'SHELXL-97 (Sheldrick, 1997)'
_computing_structure_solution 'SHELXS-97 (Sheldrick, 1997)'
_diffrn_measured_fraction_theta_full 0.999
_diffrn_measured_fraction_theta_max 0.999
_diffrn_measurement_device_type 'Enraf Nonius MACH3'
_diffrn_measurement_method 'non-profiled omega/2theta scans'
_diffrn_radiation_probe x-ray
_diffrn_radiation_type MoK\a
_diffrn_radiation_wavelength 0.71073
_diffrn_reflns_av_R_equivalents 0
_diffrn_reflns_limit_h_max 11
_diffrn_reflns_limit_h_min -4
_diffrn_reflns_limit_k_max 15
_diffrn_reflns_limit_k_min -7
_diffrn_reflns_limit_l_max 24
_diffrn_reflns_limit_l_min -24
_diffrn_reflns_number 5867
_diffrn_reflns_theta_full 25.33
_diffrn_reflns_theta_max 25.33
_diffrn_reflns_theta_min 2.56
_diffrn_standards_decay_% 38
_diffrn_standards_interval_count 39
_diffrn_standards_interval_time 30
_diffrn_standards_number 4
_exptl_absorpt_coefficient_mu 0.17
_exptl_absorpt_correction_T_max 0.9295
_exptl_absorpt_correction_T_min 0.8686
_exptl_absorpt_correction_type psi-scan
_exptl_absorpt_process_details
;
North A.C.T., Phillips D.C. & Mathews F.S. (1968) Acta. Cryst. A24, 351
Number of psi-scan sets used was   3
Theta correction was applied.
Averaged transmission function was used.
No Fourier smoothing was applied.
;
_exptl_crystal_colour colourless
_exptl_crystal_density_diffrn 1.172
_exptl_crystal_density_method 'not measured'
_exptl_crystal_description block
_exptl_crystal_F_000 960
_exptl_crystal_size_max 0.66
_exptl_crystal_size_mid 0.55
_exptl_crystal_size_min 0.4
_refine_diff_density_max 0.269
_refine_diff_density_min -0.196
_refine_ls_abs_structure_details 'Flack H D (1983), Acta Cryst. A39, 876-881'
_refine_ls_abs_structure_Flack -0.1(2)
_refine_ls_extinction_method none
_refine_ls_goodness_of_fit_ref 1.029
_refine_ls_hydrogen_treatment mixed
_refine_ls_matrix_type full
_refine_ls_number_parameters 288
_refine_ls_number_reflns 5867
_refine_ls_number_restraints 0
_refine_ls_restrained_S_all 1.029
_refine_ls_R_factor_gt 0.0533
_refine_ls_shift/su_max 0
_refine_ls_structure_factor_coef Fsqd
_refine_ls_weighting_details 'calc w=1/[\s^2^(Fo^2^)+(0.0991P)^2^+0.0233P] where P=(Fo^2^+2Fc^2^)/3'
_refine_ls_weighting_scheme calc
_refine_ls_wR_factor_ref 0.1828
_reflns_number_gt 2786
_reflns_number_total 5867
_reflns_threshold_expression >2sigma(I)
_cod_data_source_file b307378e.txt
_cod_data_source_block 0044b
_cod_database_code 7151544

loop_
_symmetry_equiv_pos_as_xyz
'x, y, z'
'-x+1/2, -y, z+1/2'
'x+1/2, -y+1/2, -z'
'-x, y+1/2, -z+1/2'

loop_
_atom_site_label
_atom_site_type_symbol
_atom_site_fract_x
_atom_site_fract_y
_atom_site_fract_z
_atom_site_U_iso_or_equiv
_atom_site_adp_type
_atom_site_occupancy
_atom_site_calc_flag
_atom_site_refinement_flags
_atom_site_disorder_group
_atom_site_disorder_assembly
C1 C 0.2367(7) 0.1079(6) 0.7504(4) 0.0753(18) Uani 1 d . . .
C2 C 0.3229(5) 0.1897(5) 0.7787(3) 0.0728(18) Uani 1 d . . .
H2 H 0.3012 0.2567 0.7584 0.087 Uiso 1 calc R . .
C3 C 0.4762(5) 0.1643(5) 0.7686(3) 0.0656(15) Uani 1 d . . .
H3 H 0.4946 0.0945 0.7855 0.079 Uiso 1 calc R . .
C4 C 0.5593(5) 0.2398(5) 0.8054(3) 0.0650(16) Uani 1 d . . .
H4 H 0.5518 0.3081 0.7845 0.078 Uiso 1 calc R . .
C5 C 0.5207(6) 0.2476(5) 0.8761(3) 0.0772(17) Uani 1 d . . .
H5 H 0.5719 0.3028 0.8978 0.093 Uiso 1 calc R . .
C6 C 0.3701(7) 0.2679(5) 0.8828(3) 0.093(2) Uani 1 d . . .
H6A H 0.3452 0.266 0.9293 0.111 Uiso 1 calc R . .
H6B H 0.3494 0.3363 0.8658 0.111 Uiso 1 calc R . .
C7 C 0.5304(7) 0.0789(8) 0.6670(4) 0.094(2) Uani 1 d . . .
C8 C 0.5628(8) 0.0980(7) 0.5983(3) 0.123(3) Uani 1 d . . .
H8A H 0.5621 0.1712 0.59 0.184 Uiso 1 calc R . .
H8B H 0.4975 0.0647 0.5705 0.184 Uiso 1 calc R . .
H8C H 0.6506 0.0707 0.5888 0.184 Uiso 1 calc R . .
C9 C 0.7925(7) 0.2723(8) 0.7992(3) 0.090(2) Uani 1 d . . .
C10 C 0.9317(7) 0.2267(6) 0.7993(4) 0.121(3) Uani 1 d . . .
H10A H 0.9257 0.1524 0.7992 0.182 Uiso 1 calc R . .
H10B H 0.9789 0.249 0.8383 0.182 Uiso 1 calc R . .
H10C H 0.9794 0.2494 0.7606 0.182 Uiso 1 calc R . .
C11 C 0.6630(11) 0.1418(9) 0.9378(4) 0.113(3) Uani 1 d . . .
C12 C 0.6900(9) 0.0305(9) 0.9542(4) 0.160(4) Uani 1 d . . .
H12A H 0.6132 -0.0107 0.9424 0.24 Uiso 1 calc R . .
H12B H 0.7069 0.0238 1.0009 0.24 Uiso 1 calc R . .
H12C H 0.7671 0.0069 0.9298 0.24 Uiso 1 calc R . .
C13 C 0.1224(7) 0.0603(8) 0.5527(3) 0.095(2) Uani 1 d . . .
C14 C 0.1645(9) 0.1529(8) 0.5280(5) 0.123(3) Uani 1 d . . .
H14 H 0.1265 0.214 0.5438 0.148 Uiso 1 calc . . .
C15 C 0.2608(11) 0.1573(7) 0.4808(5) 0.130(3) Uani 1 d . . .
H15 H 0.2916 0.2218 0.467 0.156 Uiso 1 calc . . .
C16 C 0.3156(9) 0.0688(10) 0.4521(4) 0.115(2) Uani 1 d . . .
C17 C 0.2760(11) -0.0275(7) 0.4801(5) 0.122(3) Uani 1 d . . .
H17 H 0.3158 -0.0888 0.4659 0.147 Uiso 1 calc . . .
C18 C 0.1781(10) -0.0296(7) 0.5286(5) 0.114(3) Uani 1 d . . .
H18 H 0.1492 -0.0929 0.5453 0.136 Uiso 1 calc . . .
C19 C 0.4202(10) 0.0749(8) 0.3984(5) 0.154(3) Uani 1 d . . .
H19A H 0.4364 0.1462 0.3873 0.231 Uiso 1 calc R . .
H19B H 0.3888 0.0387 0.3598 0.231 Uiso 1 calc R . .
H19C H 0.5022 0.0438 0.4137 0.231 Uiso 1 calc R . .
N1 N 0.1597(6) 0.1264(4) 0.7033(3) 0.0848(16) Uani 1 d . . .
N2 N 0.0760(6) 0.0458(6) 0.6838(3) 0.093(2) Uani 1 d . . .
O1 O 0.2937(4) 0.1921(3) 0.8472(2) 0.0809(12) Uani 1 d . . .
O2 O 0.5056(4) 0.1675(3) 0.7005(2) 0.0736(10) Uani 1 d . . .
O3 O 0.5274(7) -0.0028(5) 0.6940(3) 0.133(2) Uani 1 d . . .
O4 O 0.6963(4) 0.2032(3) 0.8002(2) 0.0788(12) Uani 1 d . . .
O5 O 0.7720(5) 0.3641(4) 0.7983(3) 0.1196(19) Uani 1 d . . .
O6 O 0.5462(5) 0.1508(4) 0.9075(2) 0.0886(14) Uani 1 d . . .
O7 O 0.7377(7) 0.2111(6) 0.9505(3) 0.148(3) Uani 1 d . . .
O8 O -0.0715(5) 0.1525(5) 0.6140(3) 0.139(2) Uani 1 d . . .
O9 O -0.0722(5) -0.0426(4) 0.6068(3) 0.137(2) Uani 1 d . . .
S1 S -0.0015(2) 0.05454(18) 0.61358(10) 0.1065(7) Uani 1 d . . .
H1 H 0.248(5) 0.032(4) 0.777(2) 0.068(16) Uiso 1 d . . .
H2N H 0.095(4) -0.003(3) 0.698(2) 0.012(13) Uiso 1 d . . .

loop_
_atom_site_aniso_label
_atom_site_aniso_U_11
_atom_site_aniso_U_22
_atom_site_aniso_U_33
_atom_site_aniso_U_23
_atom_site_aniso_U_13
_atom_site_aniso_U_12
C1 0.050(4) 0.087(5) 0.089(5) 0.003(4) -0.003(4) 0.000(4)
C2 0.057(4) 0.076(5) 0.085(4) 0.009(4) 0.008(3) 0.000(4)
C3 0.056(4) 0.065(4) 0.076(4) -0.001(3) 0.004(3) 0.002(3)
C4 0.045(3) 0.075(4) 0.074(4) -0.006(4) 0.000(3) 0.002(3)
C5 0.058(4) 0.081(4) 0.092(5) -0.004(4) 0.002(4) 0.004(4)
C6 0.093(5) 0.083(5) 0.102(5) -0.021(4) 0.014(4) 0.007(4)
C7 0.066(5) 0.124(7) 0.091(6) -0.019(6) 0.018(4) -0.015(5)
C8 0.110(6) 0.177(8) 0.080(5) -0.039(5) 0.018(5) -0.016(6)
C9 0.055(4) 0.117(6) 0.097(5) -0.017(5) -0.004(4) 0.002(5)
C10 0.062(4) 0.122(6) 0.179(8) -0.010(6) 0.012(5) 0.016(4)
C11 0.113(8) 0.140(9) 0.087(6) -0.001(6) 0.011(6) 0.015(7)
C12 0.112(7) 0.215(11) 0.153(8) 0.071(8) 0.024(6) 0.042(7)
C13 0.084(5) 0.089(5) 0.111(5) 0.013(6) -0.018(4) -0.003(5)
C14 0.097(6) 0.113(8) 0.160(8) 0.000(6) 0.017(6) 0.008(6)
C15 0.136(8) 0.090(6) 0.165(8) 0.011(6) 0.001(7) -0.002(6)
C16 0.093(6) 0.149(8) 0.104(6) -0.001(7) -0.007(5) -0.022(7)
C17 0.127(8) 0.095(7) 0.145(8) -0.021(6) -0.020(7) -0.004(6)
C18 0.106(6) 0.109(7) 0.127(7) -0.018(5) 0.002(6) -0.019(6)
C19 0.129(7) 0.191(9) 0.142(8) -0.008(7) 0.021(7) -0.013(7)
N1 0.057(3) 0.082(4) 0.115(5) -0.004(4) -0.003(4) -0.004(3)
N2 0.078(4) 0.081(4) 0.120(5) 0.013(5) -0.022(3) 0.013(4)
O1 0.065(2) 0.082(3) 0.096(3) -0.007(3) 0.014(2) 0.002(2)
O2 0.064(2) 0.079(3) 0.077(3) -0.005(3) 0.005(2) -0.002(3)
O3 0.156(6) 0.091(3) 0.151(5) -0.023(4) 0.050(5) -0.009(4)
O4 0.043(2) 0.084(3) 0.109(3) -0.010(3) 0.004(2) -0.001(2)
O5 0.058(3) 0.079(3) 0.222(6) -0.005(4) -0.008(3) -0.007(3)
O6 0.068(3) 0.110(4) 0.088(3) 0.000(3) -0.003(2) 0.001(3)
O7 0.116(5) 0.196(7) 0.133(5) -0.003(4) -0.034(4) -0.010(5)
O8 0.081(3) 0.146(5) 0.188(5) 0.039(4) -0.023(4) 0.039(3)
O9 0.087(3) 0.146(5) 0.179(5) 0.004(4) -0.036(4) -0.046(4)
S1 0.0655(10) 0.1268(16) 0.1273(16) 0.0099(15) -0.0257(12) 0.0007(15)

loop_
_atom_type_symbol
_atom_type_description
_atom_type_scat_dispersion_real
_atom_type_scat_dispersion_imag
_atom_type_scat_source
C C 0.0033 0.0016 'International Tables Vol C Tables 4.2.6.8 and 6.1.1.4'
H H 0 0 'International Tables Vol C Tables 4.2.6.8 and 6.1.1.4'
N N 0.0061 0.0033 'International Tables Vol C Tables 4.2.6.8 and 6.1.1.4'
O O 0.0106 0.006 'International Tables Vol C Tables 4.2.6.8 and 6.1.1.4'
S S 0.1246 0.1234 'International Tables Vol C Tables 4.2.6.8 and 6.1.1.4'

loop_
_geom_angle_atom_site_label_1
_geom_angle_atom_site_label_2
_geom_angle_atom_site_label_3
_geom_angle
_geom_angle_site_symmetry_1
_geom_angle_site_symmetry_3
_geom_angle_publ_flag
N1 C1 C2 120.9(7) . . ?
O1 C2 C1 105.9(5) . . ?
O1 C2 C3 109.2(5) . . ?
C1 C2 C3 111.3(5) . . ?
O2 C3 C4 110.8(5) . . ?
O2 C3 C2 108.7(5) . . ?
C4 C3 C2 109.8(5) . . ?
O4 C4 C5 109.7(5) . . ?
O4 C4 C3 105.9(4) . . ?
C5 C4 C3 112.6(5) . . ?
O6 C5 C4 108.9(5) . . ?
O6 C5 C6 106.6(5) . . ?
C4 C5 C6 110.6(5) . . ?
O1 C6 C5 111.0(5) . . ?
O3 C7 O2 121.2(7) . . ?
O3 C7 C8 126.6(9) . . ?
O2 C7 C8 112.2(8) . . ?
O5 C9 O4 123.3(6) . . ?
O5 C9 C10 122.8(7) . . ?
O4 C9 C10 113.9(7) . . ?
O7 C11 O6 125.7(10) . . ?
O7 C11 C12 124.1(10) . . ?
O6 C11 C12 110.1(10) . . ?
C14 C13 C18 119.2(8) . . ?
C14 C13 S1 120.9(8) . . ?
C18 C13 S1 119.9(8) . . ?
C15 C14 C13 120.8(9) . . ?
C14 C15 C16 122.4(9) . . ?
C15 C16 C17 116.3(8) . . ?
C15 C16 C19 121.8(10) . . ?
C17 C16 C19 121.6(11) . . ?
C18 C17 C16 119.6(9) . . ?
C13 C18 C17 121.2(8) . . ?
C1 N1 N2 116.2(6) . . ?
N1 N2 S1 118.8(6) . . ?
C2 O1 C6 113.4(5) . . ?
C7 O2 C3 120.2(5) . . ?
C9 O4 C4 117.8(5) . . ?
C11 O6 C5 116.2(7) . . ?
O8 S1 O9 121.8(3) . . ?
O8 S1 N2 106.6(4) . . ?
O9 S1 N2 104.8(4) . . ?
O8 S1 C13 107.9(4) . . ?
O9 S1 C13 108.4(4) . . ?
N2 S1 C13 106.5(3) . . ?

loop_
_geom_bond_atom_site_label_1
_geom_bond_atom_site_label_2
_geom_bond_distance
_geom_bond_site_symmetry_2
_geom_bond_publ_flag
C1 N1 1.243(7) . ?
C1 C2 1.474(8) . ?
C2 O1 1.412(6) . ?
C2 C3 1.572(8) . ?
C3 O2 1.404(6) . ?
C3 C4 1.478(7) . ?
C4 O4 1.446(6) . ?
C4 C5 1.478(7) . ?
C5 O6 1.424(7) . ?
C5 C6 1.525(9) . ?
C6 O1 1.431(7) . ?
C7 O3 1.188(8) . ?
C7 O2 1.351(8) . ?
C7 C8 1.442(9) . ?
C9 O5 1.202(8) . ?
C9 O4 1.308(8) . ?
C9 C10 1.504(9) . ?
C11 O7 1.189(10) . ?
C11 O6 1.317(10) . ?
C11 C12 1.499(12) . ?
C13 C14 1.361(10) . ?
C13 C18 1.374(10) . ?
C13 S1 1.741(8) . ?
C14 C15 1.350(12) . ?
C15 C16 1.392(12) . ?
C16 C17 1.421(11) . ?
C16 C19 1.503(11) . ?
C17 C18 1.379(12) . ?
N1 N2 1.390(7) . ?
N2 S1 1.615(6) . ?
O8 S1 1.443(5) . ?
O9 S1 1.444(5) . ?

loop_
_geom_hbond_atom_site_label_D
_geom_hbond_atom_site_label_H
_geom_hbond_atom_site_label_A
_geom_hbond_distance_DH
_geom_hbond_distance_HA
_geom_hbond_distance_DA
_geom_hbond_angle_DHA
_geom_hbond_site_symmetry_A
N2 H2N O5 0.72(4) 2.17(4) 2.813(9) 150(4) 4_646

loop_
_cod_related_entry_id
_cod_related_entry_database
_cod_related_entry_code
1 ChemSpider 8870458
